data_7048541
loop_
_publ_author_name
'Dinca, Alina S.'
'Mindru, Alexei'
'Dragancea, Diana'
'Tiseanu, Carmen'
'Shova, Sergiu'
'Cornia, Samuele'
'Carrella, Luca M.'
'Rentschler, Eva'
'Affronte, Marco'
'Andruh, Marius'

_publ_section_title
;
 Aggregation of [Ln] clusters by the dianion of 3-formylsalicylic acid.
 Synthesis, crystal structures, magnetic and luminescence properties.
;
_journal_issue 5
_journal_name_full 'Dalton transactions (Cambridge, England : 2003)'
_journal_page_first 1700
_journal_page_last 1708
_journal_paper_doi 10.1039/c8dt04602f
_journal_volume 48
_journal_year 2019
_chemical_formula_moiety 'C132 H144 Gd12 N12 O72, 3(C3 H7 N O)'
_chemical_formula_sum 'C141 H165 Gd12 N15 O75'
_chemical_formula_weight 5156.88
_space_group_crystal_system triclinic
_space_group_IT_number 2
_space_group_name_Hall '-P 1'
_space_group_name_H-M_alt 'P -1'
_symmetry_space_group_name_Hall '-P 1'
_symmetry_space_group_name_H-M 'P -1'
_atom_sites_solution_hydrogens geom
_atom_sites_solution_primary direct
_atom_sites_solution_secondary difmap
_audit_creation_date 2018-02-24
_audit_creation_method
;
Olex2 1.2
(compiled 2017.08.10 svn.r3458 for OlexSys, GUI svn.r5381)
;
_audit_update_record
;
2018-02-24 deposited with the CCDC.
2018-12-26 downloaded from the CCDC.
;
_cell_angle_alpha 71.244(5)
_cell_angle_beta 84.760(5)
_cell_angle_gamma 87.213(5)
_cell_formula_units_Z 1
_cell_length_a 17.2373(12)
_cell_length_b 17.2380(11)
_cell_length_c 17.9087(9)
_cell_measurement_reflns_used 7809
_cell_measurement_temperature 200.00(10)
_cell_measurement_theta_max 30.4240
_cell_measurement_theta_min 1.6280
_cell_volume 5016.6(6)
_computing_cell_refinement 'CrysAlisPro 1.171.38.46 (Rigaku OD, 2015)'
_computing_data_collection 'CrysAlisPro 1.171.38.46 (Rigaku OD, 2015)'
_computing_data_reduction 'CrysAlisPro 1.171.38.46 (Rigaku OD, 2015)'
_computing_molecular_graphics 'Olex2 (Dolomanov et al., 2009)'
_computing_publication_material 'Olex2 (Dolomanov et al., 2009)'
_computing_structure_refinement 'ShelXL (Sheldrick, 2015)'
_computing_structure_solution 'ShelXS (Sheldrick, 2008)'
_diffrn_ambient_environment N~2~
_diffrn_ambient_temperature 200.00(10)
_diffrn_detector 'CCD plate'
_diffrn_detector_area_resol_mean 8.0797
_diffrn_detector_type Eos
_diffrn_measured_fraction_theta_full 0.997
_diffrn_measured_fraction_theta_max 0.997
_diffrn_measurement_details
;
List of Runs (angles in degrees, time in seconds):

  # Type    Start    End  Width  t~exp~   \w     \q     \k     \f   Frames
#--------------------------------------------------------------------------
  1  \w     -1.00  89.00   1.00   30.00    --   26.19  77.00   0.00   90
  2  \w     -1.00  94.00   1.00   30.00    --   26.19  77.00  90.00   95
  3  \w    -25.00  10.00   1.00   30.00    --   26.19 -99.00-150.00   35
  4  \w     12.00  39.00   1.00   30.00    --   26.19 -99.00-150.00   27
  5  \w     22.00  65.00   1.00   30.00    --   26.19 -99.00 -90.00   43
  6  \w    -43.00  35.00   1.00   30.00    --   26.19 -38.00-150.00   78
  7  \w    -41.00   4.00   1.00   30.00    --   26.19 -77.00 -30.00   45
  8  \w    -72.00  -3.00   1.00   30.00    --  -23.85 -77.00 150.00   69
;
_diffrn_measurement_device 'four-circle diffractometer'
_diffrn_measurement_device_type 'Xcalibur, Eos'
_diffrn_measurement_method '\w scans'
_diffrn_orient_matrix_type 'CrysAlisPro convention (1999,Acta A55,543-557)'
_diffrn_orient_matrix_UB_11 0.0106825000
_diffrn_orient_matrix_UB_12 0.0054921000
_diffrn_orient_matrix_UB_13 -0.0405425000
_diffrn_orient_matrix_UB_21 -0.0334819000
_diffrn_orient_matrix_UB_22 0.0254513000
_diffrn_orient_matrix_UB_23 -0.0105007000
_diffrn_orient_matrix_UB_31 0.0217478000
_diffrn_orient_matrix_UB_32 0.0348023000
_diffrn_orient_matrix_UB_33 -0.0026300000
_diffrn_radiation_monochromator graphite
_diffrn_radiation_probe x-ray
_diffrn_radiation_type MoK\a
_diffrn_radiation_wavelength 0.71073
_diffrn_reflns_av_R_equivalents 0.0883
_diffrn_reflns_av_unetI/netI 0.1274
_diffrn_reflns_limit_h_max 19
_diffrn_reflns_limit_h_min -18
_diffrn_reflns_limit_k_max 18
_diffrn_reflns_limit_k_min -19
_diffrn_reflns_limit_l_max 19
_diffrn_reflns_limit_l_min -19
_diffrn_reflns_number 33305
_diffrn_reflns_theta_full 23.26
_diffrn_reflns_theta_max 23.26
_diffrn_reflns_theta_min 1.62
_diffrn_source 'fine-focus sealed X-ray tube'
_diffrn_source_type 'Enhance (Mo) X-ray Source'
_exptl_absorpt_coefficient_mu 3.988
_exptl_absorpt_correction_T_max 1.00000
_exptl_absorpt_correction_T_min 0.46290
_exptl_absorpt_correction_type multi-scan
_exptl_absorpt_process_details
;
CrysAlisPro 1.171.38.46 (Rigaku Oxford Diffraction, 2015)
Empirical absorption correction using spherical harmonics,
 implemented in SCALE3 ABSPACK scaling algorithm.
;
_exptl_crystal_colour 'clear light yellow'
_exptl_crystal_colour_lustre clear
_exptl_crystal_colour_modifier light
_exptl_crystal_colour_primary yellow
_exptl_crystal_density_diffrn 1.707
_exptl_crystal_density_method 'not measured'
_exptl_crystal_description plate
_exptl_crystal_F_000 2484
_exptl_crystal_size_max 0.35
_exptl_crystal_size_mid 0.2
_exptl_crystal_size_min 0.05
_refine_diff_density_max 3.561
_refine_diff_density_min -2.556
_refine_diff_density_rms 0.284
_refine_ls_extinction_method none
_refine_ls_goodness_of_fit_ref 1.040
_refine_ls_hydrogen_treatment constr
_refine_ls_matrix_type full
_refine_ls_number_parameters 1084
_refine_ls_number_reflns 14368
_refine_ls_number_restraints 112
_refine_ls_restrained_S_all 1.037
_refine_ls_R_factor_all 0.1185
_refine_ls_R_factor_gt 0.0805
_refine_ls_shift/su_max 0.007
_refine_ls_shift/su_mean 0.000
_refine_ls_structure_factor_coef Fsqd
_refine_ls_weighting_details 'calc w=1/[\s^2^(Fo^2^)+(0.0810P)^2^+82.7804P] where P=(Fo^2^+2Fc^2^)/3'
_refine_ls_weighting_scheme calc
_refine_ls_wR_factor_gt 0.1812
_refine_ls_wR_factor_ref 0.2111
_reflns_number_gt 9935
_reflns_number_total 14368
_reflns_threshold_expression >2sigma(I)
_cod_data_source_file c8dt04602f2.cif
_cod_data_source_block shi_3524_didr
_cod_depositor_comments 'Adding full bibliography for 7048539--7048541.cif.'
_cod_original_cell_volume 5016.6(5)
_cod_database_code 7048541
_chemical_oxdiff_formula 'C30 H30 N4 O8 Dy2'
_chemical_oxdiff_usercomment ???
_reflns_odcompleteness_completeness 99.99
_reflns_odcompleteness_iscentric 1
_reflns_odcompleteness_theta 30.44
_olex2_refinement_description
;
1. Fixed Uiso
 At 1.2 times of:
  All C(H) groups, All O(H) groups
 At 1.5 times of:
  All C(H,H,H) groups
2. Restrained distances
 C49X-C51X
 2.45 with sigma of 0.01
 C49X-C50X
 2.45 with sigma of 0.01
 C51-C50
 2.45 with sigma of 0.01
 C51X-C50X
 2.45 with sigma of 0.01
 C51-C49
 2.45 with sigma of 0.01
 C49-C50
 2.45 with sigma of 0.01
 O31-C49 = O31-C49X
 1.2 with sigma of 0.01
 N1-C49 = N1X-C49X
 1.4 with sigma of 0.01
 O34-C58X \\sim O34-C58
 with sigma of 0.01
 N4-C58 \\sim N4X-C58X
 with sigma of 0.01
 N4-C60 \\sim N4-C59 \\sim N4X-C60X \\sim N4X-C59X
 with sigma of 0.01
 C59X-C58X \\sim C58X-C60X
 with sigma of 0.01
 C59-C58 \\sim C58-C60
 with sigma of 0.01
 N1-C50 \\sim N1-C51 \\sim N1X-C51X \\sim N1X-C50X
 with sigma of 0.01
 C51X-C49X \\sim C49X-C50X
 with sigma of 0.01
 C70-O37 \\sim C70X-O37X
 with sigma of 0.01
 C70-N8 \\sim C70X-N8X
 with sigma of 0.01
 C72X-C70X \\sim C70X-C71X
 with sigma of 0.01
 O31-C49X \\sim O31-C49
 with sigma of 0.01
 N1-C49 \\sim N1X-C49X
 with sigma of 0.01
 C51-C49 \\sim C49-C50
 with sigma of 0.01
 N8X-C72X \\sim N8-C72 \\sim N8-C71 \\sim N8X-C71X
 with sigma of 0.01
 C72-C70 \\sim C70-C71
 with sigma of 0.01
 O33-C55X \\sim O33-C55
 with sigma of 0.01
 N3X-C55X \\sim N3-C55
 with sigma of 0.01
 N3X-C57X \\sim N3-C56 \\sim N3X-C56X \\sim N3-C57
 with sigma of 0.01
 C56-C55 \\sim C55-C57
 with sigma of 0.01
 C57X-C55X \\sim C55X-C56X
 with sigma of 0.01
3. Restrained planarity
 N4X, C58X, C59X, C60X
 with sigma of 0.1
 N4, C58, C59, C60
 with sigma of 0.1
4. Uiso/Uaniso restraints and constraints
Uanis(C17) \\sim Ueq, Uanis(C39) \\sim Ueq, Uanis(C42) \\sim Ueq, Uanis(O35)
\\sim Ueq, Uanis(C11) \\sim Ueq, Uanis(C28) \\sim Ueq, Uanis(C34) \\sim Ueq,
Uanis(O36) \\sim Ueq, Uanis(C48) \\sim Ueq: with sigma of 0.01 and sigma for
terminal atoms of 0.02
Uanis(C10) \\sim Ueq: with sigma of 0.01 and sigma for terminal atoms of 0.02
Uiso(C58X) = Uiso(C58) = Uiso(N4) = Uiso(C60) = Uiso(C60X) = Uiso(C59) =
Uiso(N4X) = Uiso(C59X)
Uiso(C49) = Uiso(C49X) = Uiso(N1X) = Uiso(C51X) = Uiso(C51) = Uiso(C50X) =
Uiso(C50)
Uiso(C70X) = Uiso(C70) = Uiso(O37) = Uiso(O37X) = Uiso(N8X) = Uiso(C71X) =
Uiso(C72X) = Uiso(N8) = Uiso(C71) = Uiso(C72)
Uanis(C57X) = Uanis(C56) = Uanis(N3X) = Uanis(N3) = Uanis(C56X) = Uanis(C57) =
Uanis(C55) = Uanis(C55X)
5. Others
 Fixed Sof: N1(0.5) N3X(0.5) N4(0.5) C49(0.5) H49(0.5) C50(0.5) H50A(0.5)
 H50B(0.5) H50C(0.5) C51(0.5) H51A(0.5) H51B(0.5) H51C(0.5) C55X(0.5) H55X(0.5)
 C56X(0.5) H56A(0.5) H56B(0.5) H56C(0.5) C57X(0.5) H57A(0.5) H57B(0.5)
 H57C(0.5) C58(0.5) H58(0.5) C59(0.5) H59A(0.5) H59B(0.5) H59C(0.5) C60(0.5)
 H60A(0.5) H60B(0.5) H60C(0.5) N1X(0.5) N3(0.5) N4X(0.5) C49X(0.5) H49X(0.5)
 C50X(0.5) H50D(0.5) H50E(0.5) H50F(0.5) C51X(0.5) H51D(0.5) H51E(0.5)
 H51F(0.5) C55(0.5) H55(0.5) C56(0.5) H56D(0.5) H56E(0.5) H56F(0.5) C57(0.5)
 H57D(0.5) H57E(0.5) H57F(0.5) C58X(0.5) H58X(0.5) C59X(0.5) H59D(0.5)
 H59E(0.5) H59F(0.5) C60X(0.5) H60D(0.5) H60E(0.5) H60F(0.5) O37X(0.25)
 N8X(0.25) C70X(0.25) H70X(0.25) C71X(0.25) H71A(0.25) H71B(0.25) H71C(0.25)
 C72X(0.25) H72A(0.25) H72B(0.25) H72C(0.25) O37(0.25) N8(0.25) C70(0.25)
 H70(0.25) C71(0.25) H71D(0.25) H71E(0.25) H71F(0.25) C72(0.25) H72D(0.25)
 H72E(0.25) H72F(0.25)
6.a Riding coordinates:
 C62(H62A,H62B,H62C), C63(H63A,H63B,H63C), C65(H65A,H65B,H65C), C51(H51A,H51B,
 H51C), C56X(H56A,H56B,H56C), C57X(H57A,H57B,H57C), C59(H59A,H59B,H59C),
 C50X(H50D,H50E,H50F), C51X(H51D,H51E,H51F), C56(H56D,H56E,H56F), C57(H57D,H57E,
 H57F), C59X(H59D,H59E,H59F), C72X(H72A,H72B,H72C), C69(H69A,H69B,H69C),
 C71(H71D,H71E,H71F), C72(H72D,H72E,H72F)
6.b Ternary CH refined with riding coordinates:
 O1(H1), O2(H2), O3(H3), O4(H4), O5(H5), O6(H6)
6.c Aromatic/amide H refined with riding coordinates:
 C3(H3A), C4(H4A), C5(H5A), C8(H8), C11(H11), C12(H12), C13(H13), C16(H16),
 C19(H19), C20(H20), C21(H21), C24(H24), C27(H27), C28(H28), C29(H29), C32(H32),
  C35(H35), C36(H36), C37(H37), C40(H40), C43(H43), C44(H44), C45(H45),
 C48(H48), C52(H52), C61(H61), C64(H64), C49(H49), C55X(H55X), C58(H58),
 C49X(H49X), C55(H55), C58X(H58X), C70X(H70X), C67(H67), C70(H70)
6.d Idealised Me refined as rotating group:
 C53(H53A,H53B,H53C), C54(H54A,H54B,H54C), C66(H66A,H66B,H66C), C50(H50A,H50B,
 H50C), C60(H60A,H60B,H60C), C60X(H60D,H60E,H60F), C71X(H71A,H71B,H71C),
 C68(H68A,H68B,H68C)
;
_olex2_date_sample_data_collection 2017-04-05
_olex2_submission_special_instructions 'No special instructions were received'
_oxdiff_exptl_absorpt_empirical_details
;
Empirical correction (ABSPACK) includes:
- Absorption correction using spherical harmonics
- Frame scaling
;
_oxdiff_exptl_absorpt_empirical_full_max 2.000
_oxdiff_exptl_absorpt_empirical_full_min 0.744

loop_
_space_group_symop_id
_space_group_symop_operation_xyz
1 'x, y, z'
2 '-x, -y, -z'

loop_
_atom_site_label
_atom_site_type_symbol
_atom_site_fract_x
_atom_site_fract_y
_atom_site_fract_z
_atom_site_U_iso_or_equiv
_atom_site_adp_type
_atom_site_occupancy
_atom_site_calc_flag
_atom_site_disorder_assembly
_atom_site_disorder_group
_atom_site_refinement_flags_posn
_atom_site_refinement_flags_adp
Gd1 Gd 0.70052(5) 0.61928(5) 0.10733(5) 0.0237(2) Uani 1 d . . . .
Gd2 Gd 0.65182(5) 0.43554(5) 0.03208(5) 0.0209(2) Uani 1 d . . . .
Gd3 Gd 0.60781(6) 0.40645(5) 0.26045(5) 0.0245(2) Uani 1 d . . . .
Gd4 Gd 0.49691(5) 0.56520(5) 0.12588(5) 0.0205(2) Uani 1 d . . . .
Gd5 Gd 0.36738(5) 0.75298(5) 0.01314(5) 0.0231(2) Uani 1 d . . . .
Gd6 Gd 0.26834(5) 0.54031(5) 0.17028(5) 0.0237(2) Uani 1 d . . . .
O1 O 0.6044(7) 0.5471(6) 0.2028(6) 0.024(3) Uani 1 d . . . .
H1 H 0.5935 0.5736 0.2437 0.029 Uiso 1 calc . . R .
O1AA O 0.3072(8) 0.8191(7) 0.0982(7) 0.036(3) Uani 1 d . . . .
O2 O 0.6142(7) 0.5671(6) 0.0362(6) 0.027(3) Uani 1 d . . . .
H2 H 0.6081 0.6056 -0.0169 0.032 Uiso 1 calc . . R .
O3 O 0.5534(7) 0.4279(6) 0.1366(6) 0.024(3) Uani 1 d . . . .
H3 H 0.5136 0.3879 0.1403 0.029 Uiso 1 calc . . R .
O4 O 0.4472(7) 0.6393(6) 0.0054(6) 0.026(3) Uani 1 d . . . .
H4 H 0.4893 0.6564 -0.0368 0.031 Uiso 1 calc . . R .
O5 O 0.3864(7) 0.5024(6) 0.1047(6) 0.025(3) Uani 1 d . . . .
H5 H 0.3935 0.4428 0.1187 0.030 Uiso 1 calc . . R .
O6 O 0.2818(7) 0.6429(6) 0.0434(6) 0.023(3) Uani 1 d . . . .
H6 H 0.2307 0.6620 0.0240 0.028 Uiso 1 calc . . R .
O7 O 0.7862(8) 0.3890(7) 0.0816(7) 0.037(3) Uani 1 d . . . .
O8 O 0.7139(6) 0.4643(7) 0.1414(6) 0.024(3) Uani 1 d . . . .
O9 O 0.8050(7) 0.5751(7) 0.1782(7) 0.030(3) Uani 1 d . . . .
O10 O 0.9831(10) 0.5898(11) 0.3014(11) 0.078(5) Uani 1 d . . . .
O11 O 0.4771(8) 0.7873(7) 0.0652(7) 0.033(3) Uani 1 d . . . .
O12 O 0.5729(7) 0.6936(7) 0.0846(7) 0.032(3) Uani 1 d . . . .
O13 O 0.7170(8) 0.7510(7) 0.0315(8) 0.042(3) Uani 1 d . . . .
O14 O 0.8635(12) 0.9360(12) -0.0230(16) 0.120(9) Uani 1 d . . . .
O15 O 0.3448(7) 0.4784(7) 0.2776(6) 0.027(3) Uani 1 d . . . .
O16 O 0.4722(7) 0.4567(7) 0.2564(7) 0.028(3) Uani 1 d . . . .
O17 O 0.5346(8) 0.3153(8) 0.3525(7) 0.045(4) Uani 1 d . . . .
O18 O 0.5139(14) 0.1199(12) 0.5433(11) 0.111(8) Uani 1 d . . . .
O19 O 0.3460(8) 0.7095(7) -0.2288(7) 0.035(3) Uani 1 d . . . .
O20 O 0.3524(7) 0.7132(7) -0.1050(6) 0.028(3) Uani 1 d . . . .
O21 O 0.4325(9) 0.8414(7) -0.0928(7) 0.040(4) Uani 1 d . . . .
O22 O 0.5509(10) 1.0458(8) -0.1936(9) 0.064(5) Uani 1 d . . . .
O23 O 0.4675(9) 0.6362(7) 0.2310(7) 0.037(3) Uani 1 d . . . .
O24 O 0.3746(7) 0.6417(7) 0.1532(6) 0.027(3) Uani 1 d . . . .
O25 O 0.2322(7) 0.6239(7) 0.2449(7) 0.033(3) Uani 1 d . . . .
O26 O 0.0898(12) 0.7255(13) 0.3800(12) 0.102(7) Uani 1 d . . . .
O27 O 0.2155(7) 0.4017(7) -0.0056(7) 0.034(3) Uani 1 d . . . .
O28 O 0.2477(7) 0.4788(6) 0.0658(6) 0.025(3) Uani 1 d . . . .
O29 O 0.2132(8) 0.4149(8) 0.2263(7) 0.047(4) Uani 1 d . . . .
O30 O 0.1248(15) 0.2378(12) 0.4133(11) 0.110(8) Uani 1 d . . . .
O31 O 0.6856(9) 0.6875(7) 0.2062(8) 0.048(4) Uani 1 d . . D .
O32 O 0.5903(9) 0.4719(8) 0.3621(7) 0.048(4) Uani 1 d . . . .
O33 O 0.7185(9) 0.3703(9) 0.3304(8) 0.050(4) Uani 1 d . . D .
O34 O 0.2536(9) 0.8269(8) -0.0479(8) 0.051(4) Uani 1 d . . D .
O35 O 0.1366(9) 0.5790(9) 0.1345(8) 0.051(4) Uani 1 d . . . U
N2 N 0.6030(12) 0.4990(10) 0.4758(9) 0.056(5) Uani 1 d . . . .
N5 N 0.2393(11) 0.8909(11) 0.1674(11) 0.052(5) Uani 1 d . . . .
N6 N 0.0287(14) 0.6473(17) 0.0809(14) 0.088(8) Uani 1 d . . . .
C1 C 0.7807(10) 0.4306(10) 0.1282(11) 0.029(4) Uani 1 d . . . .
C2 C 0.8517(13) 0.4429(11) 0.1661(12) 0.041(5) Uani 1 d . . . .
C3 C 0.9103(11) 0.3874(13) 0.1731(12) 0.040(5) Uani 1 d . . . .
H3A H 0.9060 0.3449 0.1524 0.048 Uiso 1 calc . . R .
C4 C 0.9757(13) 0.3907(13) 0.2089(14) 0.056(6) Uani 1 d . . . .
H4A H 1.0148 0.3506 0.2142 0.067 Uiso 1 calc . . R .
C5 C 0.9822(12) 0.4557(13) 0.2372(12) 0.049(6) Uani 1 d . . . .
H5A H 1.0264 0.4594 0.2619 0.059 Uiso 1 calc . . R .
C6 C 0.9244(12) 0.5152(11) 0.2296(12) 0.038(5) Uani 1 d . . . .
C7 C 0.8557(12) 0.5162(12) 0.1911(10) 0.037(5) Uani 1 d . . . .
C8 C 0.9280(14) 0.5816(13) 0.2664(13) 0.054(6) Uani 1 d . . . .
H8 H 0.8861 0.6185 0.2624 0.064 Uiso 1 calc . . R .
C9 C 0.5469(11) 0.7659(11) 0.0682(9) 0.027(4) Uani 1 d . . . .
C10 C 0.6051(10) 0.8352(10) 0.0493(10) 0.024(4) Uani 1 d . . . U
C11 C 0.5796(13) 0.9122(10) 0.0459(11) 0.042(5) Uani 1 d . . . U
H11 H 0.5260 0.9204 0.0519 0.050 Uiso 1 calc . . R .
C12 C 0.6251(16) 0.9790(14) 0.0345(14) 0.062(7) Uani 1 d . . . .
H12 H 0.6049 1.0280 0.0402 0.075 Uiso 1 calc . . R .
C13 C 0.7028(13) 0.9678(11) 0.0140(13) 0.048(6) Uani 1 d . . . .
H13 H 0.7357 1.0122 -0.0001 0.058 Uiso 1 calc . . R .
C14 C 0.7339(13) 0.8895(12) 0.0137(13) 0.046(5) Uani 1 d . . . .
C15 C 0.6888(13) 0.8216(11) 0.0319(12) 0.041(5) Uani 1 d . . . .
C16 C 0.8188(14) 0.8817(15) -0.0045(17) 0.071(8) Uani 1 d . . . .
H16 H 0.8389 0.8297 -0.0013 0.085 Uiso 1 calc . . R .
C17 C 0.4069(11) 0.4369(10) 0.2957(9) 0.022(4) Uani 1 d . . . U
C18 C 0.4042(13) 0.3597(12) 0.3675(11) 0.040(5) Uani 1 d . . . .
C19 C 0.3306(13) 0.3425(14) 0.4082(12) 0.047(5) Uani 1 d . . . .
H19 H 0.2892 0.3780 0.3897 0.057 Uiso 1 calc . . R .
C20 C 0.3164(17) 0.2739(16) 0.4759(14) 0.071(8) Uani 1 d . . . .
H20 H 0.2674 0.2641 0.5031 0.085 Uiso 1 calc . . R .
C21 C 0.3785(15) 0.2228(14) 0.4991(14) 0.061(7) Uani 1 d . . . .
H21 H 0.3710 0.1766 0.5434 0.073 Uiso 1 calc . . R .
C22 C 0.4525(14) 0.2363(11) 0.4602(11) 0.044(6) Uani 1 d . . . .
C23 C 0.4671(12) 0.3061(11) 0.3893(10) 0.033(5) Uani 1 d . . . .
C24 C 0.5172(16) 0.1819(16) 0.4879(12) 0.071(8) Uani 1 d . . . .
H24 H 0.5656 0.1959 0.4605 0.086 Uiso 1 calc . . R .
C25 C 0.3643(12) 0.7462(10) -0.1808(11) 0.035(5) Uani 1 d . . . .
C26 C 0.4009(12) 0.8283(10) -0.2165(9) 0.034(5) Uani 1 d . . . .
C27 C 0.4106(14) 0.8602(10) -0.2961(12) 0.048(6) Uani 1 d . . . .
H27 H 0.3920 0.8309 -0.3260 0.057 Uiso 1 calc . . R .
C28 C 0.4469(14) 0.9345(13) -0.3363(13) 0.055(6) Uani 1 d . . . U
H28 H 0.4496 0.9560 -0.3911 0.066 Uiso 1 calc . . R .
C29 C 0.4777(14) 0.9736(14) -0.2924(13) 0.055(6) Uani 1 d . . . .
H29 H 0.5015 1.0235 -0.3179 0.067 Uiso 1 calc . . R .
C30 C 0.4753(13) 0.9426(10) -0.2106(10) 0.040(5) Uani 1 d . . . .
C31 C 0.4356(12) 0.8684(10) -0.1692(10) 0.032(5) Uani 1 d . . . .
C32 C 0.5152(14) 0.9803(11) -0.1648(14) 0.055(7) Uani 1 d . . . .
H32 H 0.5145 0.9543 -0.1105 0.066 Uiso 1 calc . . R .
C33 C 0.4005(11) 0.6536(10) 0.2148(9) 0.022(4) Uani 1 d . . . .
C34 C 0.3422(12) 0.6878(12) 0.2658(12) 0.043(5) Uani 1 d . . . U
C35 C 0.3770(12) 0.7323(10) 0.3071(11) 0.037(5) Uani 1 d . . . .
H35 H 0.4304 0.7404 0.3005 0.044 Uiso 1 calc . . R .
C36 C 0.3294(16) 0.7639(14) 0.3580(15) 0.063(7) Uani 1 d . . . .
H36 H 0.3509 0.7936 0.3859 0.076 Uiso 1 calc . . R .
C37 C 0.2543(17) 0.7517(15) 0.3666(12) 0.066(8) Uani 1 d . . . .
H37 H 0.2235 0.7748 0.3996 0.079 Uiso 1 calc . . R .
C38 C 0.2189(14) 0.7067(12) 0.3292(11) 0.046(6) Uani 1 d . . . .
C39 C 0.2624(10) 0.6693(10) 0.2796(10) 0.025(4) Uani 1 d . . . U
C40 C 0.1317(15) 0.6970(15) 0.3377(14) 0.063(7) Uani 1 d . . . .
H40 H 0.1097 0.6681 0.3093 0.076 Uiso 1 calc . . R .
C41 C 0.2185(10) 0.4159(10) 0.0612(10) 0.023(4) Uani 1 d . . . .
C42 C 0.1834(11) 0.3509(11) 0.1364(11) 0.033(4) Uani 1 d . . . U
C43 C 0.1553(13) 0.2828(11) 0.1239(12) 0.051(6) Uani 1 d . . . .
H43 H 0.1584 0.2803 0.0726 0.062 Uiso 1 calc . . R .
C44 C 0.1224(14) 0.2171(13) 0.1860(14) 0.057(6) Uani 1 d . . . .
H44 H 0.1009 0.1732 0.1762 0.069 Uiso 1 calc . . R .
C45 C 0.1230(13) 0.2202(12) 0.2605(12) 0.048(6) Uani 1 d . . . .
H45 H 0.1028 0.1773 0.3032 0.058 Uiso 1 calc . . R .
C46 C 0.1539(12) 0.2874(12) 0.2730(13) 0.046(5) Uani 1 d . . . .
C47 C 0.1834(12) 0.3559(10) 0.2112(11) 0.037(5) Uani 1 d . . . .
C48 C 0.1493(18) 0.2936(19) 0.3516(18) 0.085(9) Uani 1 d . . . U
H48 H 0.1655 0.3419 0.3573 0.102 Uiso 1 calc . . R .
C52 C 0.6038(12) 0.4499(13) 0.4337(11) 0.043(5) Uani 1 d . . . .
H52 H 0.6151 0.3947 0.4583 0.051 Uiso 1 calc . . R .
C53 C 0.5900(15) 0.5886(14) 0.4372(13) 0.066(7) Uani 1 d . . . .
H53A H 0.6382 0.6164 0.4313 0.099 Uiso 1 calc . . GR .
H53B H 0.5522 0.6090 0.4695 0.099 Uiso 1 calc . . GR .
H53C H 0.5713 0.5980 0.3861 0.099 Uiso 1 calc . . GR .
C54 C 0.6225(19) 0.4713(16) 0.5567(13) 0.084(10) Uani 1 d . . . .
H54A H 0.6685 0.4984 0.5612 0.125 Uiso 1 calc . . GR .
H54B H 0.6321 0.4132 0.5733 0.125 Uiso 1 calc . . GR .
H54C H 0.5801 0.4840 0.5898 0.125 Uiso 1 calc . . GR .
C61 C 0.3051(12) 0.8656(11) 0.1396(11) 0.040(5) Uani 1 d . . . .
H61 H 0.3517 0.8828 0.1509 0.048 Uiso 1 calc . . R .
C62 C 0.1665(13) 0.8685(15) 0.1507(16) 0.073(8) Uani 1 d . . . .
H62A H 0.1436 0.9145 0.1125 0.109 Uiso 1 d . . R .
H62B H 0.1325 0.8522 0.1983 0.109 Uiso 1 d . . R .
H62C H 0.1739 0.8237 0.1297 0.109 Uiso 1 d . . R .
C63 C 0.238(2) 0.9468(17) 0.2162(15) 0.099(11) Uani 1 d . . . .
H63A H 0.2910 0.9564 0.2234 0.148 Uiso 1 d . . R .
H63B H 0.2107 0.9222 0.2669 0.148 Uiso 1 d . . R .
H63C H 0.2132 0.9979 0.1894 0.148 Uiso 1 d . . R .
C64 C 0.0859(19) 0.6290(19) 0.1278(19) 0.089(9) Uani 1 d . . . .
H64 H 0.0867 0.6606 0.1611 0.107 Uiso 1 calc . . R .
C65 C 0.014(3) 0.597(2) 0.0361(18) 0.154(19) Uani 1 d . . . .
H65A H 0.0306 0.6235 -0.0184 0.231 Uiso 1 d . . R .
H65B H -0.0410 0.5860 0.0405 0.231 Uiso 1 d . . R .
H65C H 0.0422 0.5461 0.0555 0.231 Uiso 1 d . . R .
C66 C -0.028(2) 0.7080(18) 0.081(2) 0.138(16) Uani 1 d . . . .
H66A H -0.0775 0.6830 0.1007 0.207 Uiso 1 calc . . GR .
H66B H -0.0315 0.7443 0.0278 0.207 Uiso 1 calc . . GR .
H66C H -0.0141 0.7385 0.1138 0.207 Uiso 1 calc . . GR .
N1 N 0.6599(18) 0.793(2) 0.258(3) 0.072(13) Uiso 0.50 d A 1 D .
N3X N 0.824(3) 0.334(3) 0.392(4) 0.068(5) Uani 0.50 d B 1 D .
N4 N 0.219(2) 0.872(3) -0.168(3) 0.108(7) Uiso 0.50 d C 1 D .
C49 C 0.6403(18) 0.735(2) 0.223(3) 0.084(7) Uiso 0.50 d A 1 D .
H49 H 0.5888 0.7344 0.2116 0.101 Uiso 0.50 calc A 1 R .
C50 C 0.603(2) 0.851(2) 0.270(3) 0.084(7) Uiso 0.50 d A 1 D .
H50A H 0.5768 0.8302 0.3217 0.126 Uiso 0.50 calc A 1 GR .
H50B H 0.5657 0.8620 0.2308 0.126 Uiso 0.50 calc A 1 GR .
H50C H 0.6281 0.9014 0.2652 0.126 Uiso 0.50 calc A 1 GR .
C51 C 0.730(2) 0.782(3) 0.297(3) 0.084(7) Uiso 0.50 d A 1 D .
H51A H 0.7289 0.8197 0.3269 0.126 Uiso 0.50 d A 1 R .
H51B H 0.7740 0.7934 0.2585 0.126 Uiso 0.50 d A 1 R .
H51C H 0.7336 0.7271 0.3318 0.126 Uiso 0.50 d A 1 R .
C55X C 0.770(3) 0.326(4) 0.351(4) 0.068(5) Uani 0.50 d B 1 D .
H55X H 0.7726 0.2784 0.3368 0.081 Uiso 0.50 calc B 1 R .
C56X C 0.884(2) 0.273(3) 0.417(3) 0.068(5) Uani 0.50 d B 1 D .
H56A H 0.8648 0.2196 0.4220 0.102 Uiso 0.50 d B 1 R .
H56B H 0.9016 0.2723 0.4661 0.102 Uiso 0.50 d B 1 R .
H56C H 0.9271 0.2851 0.3767 0.102 Uiso 0.50 d B 1 R .
C57X C 0.825(4) 0.405(3) 0.418(3) 0.068(5) Uani 0.50 d B 1 D .
H57A H 0.7915 0.4470 0.3882 0.102 Uiso 0.50 d B 1 R .
H57B H 0.8769 0.4261 0.4128 0.102 Uiso 0.50 d B 1 R .
H57C H 0.8063 0.3886 0.4732 0.102 Uiso 0.50 d B 1 R .
C58 C 0.218(6) 0.816(4) -0.098(4) 0.108(7) Uiso 0.50 d C 1 D .
H58 H 0.1901 0.7687 -0.0869 0.129 Uiso 0.50 calc C 1 R .
C59 C 0.183(4) 0.845(4) -0.230(3) 0.108(7) Uiso 0.50 d C 1 D .
H59A H 0.1399 0.8816 -0.2486 0.161 Uiso 0.50 d C 1 R .
H59B H 0.1648 0.7906 -0.2056 0.161 Uiso 0.50 d C 1 R .
H59C H 0.2198 0.8465 -0.2744 0.161 Uiso 0.50 d C 1 R .
C60 C 0.256(4) 0.953(3) -0.172(4) 0.108(7) Uiso 0.50 d C 1 D .
H60A H 0.2160 0.9923 -0.1695 0.161 Uiso 0.50 calc C 1 GR .
H60B H 0.2876 0.9728 -0.2216 0.161 Uiso 0.50 calc C 1 GR .
H60C H 0.2883 0.9433 -0.1292 0.161 Uiso 0.50 calc C 1 GR .
N1X N 0.6720(18) 0.793(3) 0.257(3) 0.084(7) Uiso 0.50 d A 2 D .
N3 N 0.829(3) 0.320(4) 0.383(3) 0.068(5) Uani 0.50 d B 2 D .
N4X N 0.190(3) 0.869(3) -0.162(3) 0.108(7) Uiso 0.50 d C 2 D .
C49X C 0.7157(18) 0.735(2) 0.230(3) 0.084(7) Uiso 0.50 d A 2 D .
H49X H 0.7697 0.7337 0.2306 0.101 Uiso 0.50 calc A 2 R .
C50X C 0.5897(18) 0.785(3) 0.273(3) 0.084(7) Uiso 0.50 d A 2 D .
H50D H 0.5640 0.8318 0.2381 0.126 Uiso 0.50 d A 2 R .
H50E H 0.5761 0.7830 0.3268 0.126 Uiso 0.50 d A 2 R .
H50F H 0.5737 0.7361 0.2652 0.126 Uiso 0.50 d A 2 R .
C51X C 0.710(3) 0.854(2) 0.277(3) 0.084(7) Uiso 0.50 d A 2 D .
H51D H 0.6869 0.8553 0.3277 0.126 Uiso 0.50 d A 2 R .
H51E H 0.7038 0.9067 0.2384 0.126 Uiso 0.50 d A 2 R .
H51F H 0.7642 0.8398 0.2808 0.126 Uiso 0.50 d A 2 R .
C55 C 0.773(3) 0.328(4) 0.339(4) 0.068(5) Uani 0.50 d B 2 D .
H55 H 0.7765 0.2932 0.3082 0.081 Uiso 0.50 calc B 2 R .
C56 C 0.837(4) 0.367(3) 0.435(3) 0.068(5) Uani 0.50 d B 2 D .
H56D H 0.8386 0.4232 0.4027 0.102 Uiso 0.50 d B 2 R .
H56E H 0.8846 0.3515 0.4604 0.102 Uiso 0.50 d B 2 R .
H56F H 0.7939 0.3593 0.4747 0.102 Uiso 0.50 d B 2 R .
C57 C 0.895(2) 0.264(3) 0.385(3) 0.068(5) Uani 0.50 d B 2 D .
H57D H 0.8776 0.2110 0.4178 0.102 Uiso 0.50 d B 2 R .
H57E H 0.9382 0.2797 0.4058 0.102 Uiso 0.50 d B 2 R .
H57F H 0.9096 0.2623 0.3322 0.102 Uiso 0.50 d B 2 R .
C58X C 0.226(5) 0.818(5) -0.103(3) 0.108(7) Uiso 0.50 d C 2 D .
H58X H 0.2293 0.7645 -0.1040 0.129 Uiso 0.50 calc C 2 R .
C59X C 0.113(3) 0.844(4) -0.183(4) 0.108(7) Uiso 0.50 d C 2 D .
H59D H 0.0719 0.8618 -0.1523 0.161 Uiso 0.50 d C 2 R .
H59E H 0.1138 0.7850 -0.1678 0.161 Uiso 0.50 d C 2 R .
H59F H 0.1056 0.8667 -0.2380 0.161 Uiso 0.50 d C 2 R .
C60X C 0.227(4) 0.952(3) -0.207(4) 0.108(7) Uiso 0.50 d C 2 D .
H60D H 0.1994 0.9940 -0.1910 0.161 Uiso 0.50 calc C 2 GR .
H60E H 0.2250 0.9625 -0.2627 0.161 Uiso 0.50 calc C 2 GR .
H60F H 0.2807 0.9500 -0.1950 0.161 Uiso 0.50 calc C 2 GR .
O37X O 0.195(3) 0.400(3) 0.563(3) 0.044(5) Uiso 0.25 d D 1 D .
N8X N 0.104(4) 0.426(6) 0.485(5) 0.044(5) Uiso 0.25 d D 1 D .
C70X C 0.132(4) 0.389(5) 0.538(5) 0.044(5) Uiso 0.25 d D 1 D .
H70X H 0.1061 0.3415 0.5681 0.053 Uiso 0.25 calc D 1 R .
C71X C 0.029(4) 0.411(5) 0.469(5) 0.044(5) Uiso 0.25 d D 1 D .
H71A H 0.0165 0.3546 0.4967 0.066 Uiso 0.25 calc D 1 GR .
H71B H 0.0281 0.4210 0.4131 0.066 Uiso 0.25 calc D 1 GR .
H71C H -0.0079 0.4462 0.4858 0.066 Uiso 0.25 calc D 1 GR .
C72X C 0.141(7) 0.490(6) 0.425(4) 0.044(5) Uiso 0.25 d D 1 D .
H72A H 0.1488 0.4769 0.3760 0.066 Uiso 0.25 d D 1 R .
H72B H 0.1904 0.5016 0.4391 0.066 Uiso 0.25 d D 1 R .
H72C H 0.1066 0.5362 0.4179 0.066 Uiso 0.25 d D 1 R .
O36 O 0.5765(7) 0.6731(7) -0.1172(8) 0.038(3) Uani 1 d . . . U
N7 N 0.6342(9) 0.7875(8) -0.1977(8) 0.031(4) Uani 1 d . . . .
C67 C 0.6114(18) 0.7390(15) -0.1299(13) 0.074(9) Uani 1 d . . . .
H67 H 0.6213 0.7536 -0.0860 0.089 Uiso 1 calc . . R .
C68 C 0.616(2) 0.773(2) -0.265(2) 0.137(16) Uani 1 d . . . .
H68A H 0.6632 0.7624 -0.2935 0.206 Uiso 1 calc . . GR .
H68B H 0.5896 0.8203 -0.2978 0.206 Uiso 1 calc . . GR .
H68C H 0.5831 0.7266 -0.2510 0.206 Uiso 1 calc . . GR .
C69 C 0.6799(17) 0.8595(16) -0.202(2) 0.108(12) Uani 1 d . . . .
H69A H 0.6706 0.8717 -0.1537 0.162 Uiso 1 d . . R .
H69B H 0.6644 0.9059 -0.2453 0.162 Uiso 1 d . . R .
H69C H 0.7343 0.8477 -0.2111 0.162 Uiso 1 d . . R .
O37 O 0.222(3) 0.445(3) 0.539(3) 0.044(5) Uiso 0.25 d E 2 D .
N8 N 0.118(4) 0.430(6) 0.483(5) 0.044(5) Uiso 0.25 d E 2 D .
C70 C 0.159(4) 0.418(5) 0.528(5) 0.044(5) Uiso 0.25 d E 2 D .
H70 H 0.1435 0.3734 0.5721 0.053 Uiso 0.25 calc E 2 R .
C71 C 0.052(4) 0.383(4) 0.494(5) 0.044(5) Uiso 0.25 d E 2 D .
H71D H 0.0041 0.4126 0.4795 0.066 Uiso 0.25 d E 2 R .
H71E H 0.0467 0.3515 0.5493 0.066 Uiso 0.25 d E 2 R .
H71F H 0.0627 0.3462 0.4635 0.066 Uiso 0.25 d E 2 R .
C72 C 0.133(7) 0.491(6) 0.410(4) 0.044(5) Uiso 0.25 d E 2 D .
H72D H 0.1579 0.4646 0.3742 0.066 Uiso 0.25 d E 2 R .
H72E H 0.1677 0.5302 0.4161 0.066 Uiso 0.25 d E 2 R .
H72F H 0.0865 0.5196 0.3882 0.066 Uiso 0.25 d E 2 R .

loop_
_atom_site_aniso_label
_atom_site_aniso_U_11
_atom_site_aniso_U_22
_atom_site_aniso_U_33
_atom_site_aniso_U_23
_atom_site_aniso_U_13
_atom_site_aniso_U_12
Gd1 0.0241(5) 0.0241(5) 0.0259(5) -0.0127(4) 0.0037(4) -0.0076(4)
Gd2 0.0250(5) 0.0203(4) 0.0185(5) -0.0091(4) 0.0073(4) -0.0078(4)
Gd3 0.0334(6) 0.0239(5) 0.0162(5) -0.0066(4) 0.0025(4) -0.0065(4)
Gd4 0.0250(5) 0.0210(4) 0.0157(4) -0.0070(4) 0.0055(4) -0.0082(4)
Gd5 0.0294(6) 0.0187(4) 0.0216(5) -0.0086(4) 0.0068(4) -0.0054(4)
Gd6 0.0228(5) 0.0283(5) 0.0210(5) -0.0107(4) 0.0075(4) -0.0075(4)
O1 0.025(7) 0.028(6) 0.025(6) -0.013(5) -0.010(5) -0.004(5)
O1AA 0.040(9) 0.027(7) 0.041(8) -0.015(6) 0.010(6) -0.004(6)
O2 0.035(8) 0.025(6) 0.025(6) -0.018(5) 0.008(5) -0.002(6)
O3 0.045(8) 0.011(5) 0.014(6) -0.002(5) 0.008(5) -0.003(5)
O4 0.027(7) 0.029(6) 0.025(7) -0.013(5) 0.006(5) -0.007(6)
O5 0.030(8) 0.011(5) 0.033(7) -0.005(5) 0.004(6) -0.003(5)
O6 0.021(7) 0.020(6) 0.030(7) -0.012(5) 0.012(5) -0.009(5)
O7 0.041(9) 0.039(7) 0.042(8) -0.030(7) -0.003(6) 0.000(7)
O8 0.012(7) 0.030(6) 0.029(7) -0.007(5) 0.002(5) -0.009(6)
O9 0.016(7) 0.030(7) 0.044(8) -0.011(6) -0.010(6) -0.004(6)
O10 0.051(12) 0.109(14) 0.098(14) -0.063(12) -0.008(10) -0.024(11)
O11 0.034(9) 0.028(7) 0.044(8) -0.016(6) -0.020(6) 0.001(6)
O12 0.036(8) 0.036(7) 0.027(7) -0.016(6) 0.006(6) 0.000(6)
O13 0.038(9) 0.030(7) 0.058(9) -0.018(7) 0.013(7) -0.001(7)
O14 0.052(13) 0.070(13) 0.23(3) -0.045(16) 0.005(15) -0.032(12)
O15 0.025(7) 0.031(7) 0.024(7) -0.009(5) 0.013(5) -0.015(6)
O16 0.026(8) 0.029(6) 0.031(7) -0.013(6) -0.002(6) -0.002(6)
O17 0.046(10) 0.052(9) 0.026(7) 0.001(6) 0.005(7) -0.002(8)
O18 0.13(2) 0.090(14) 0.068(13) 0.033(12) 0.007(13) -0.004(14)
O19 0.052(9) 0.032(7) 0.026(7) -0.016(6) -0.003(6) -0.001(7)
O20 0.031(8) 0.038(7) 0.013(6) -0.008(5) 0.012(5) -0.015(6)
O21 0.077(11) 0.021(6) 0.020(7) -0.005(5) 0.013(7) -0.028(7)
O22 0.094(14) 0.043(9) 0.052(10) -0.008(8) 0.007(9) -0.045(9)
O23 0.055(10) 0.028(7) 0.025(7) -0.008(6) 0.008(7) -0.003(7)
O24 0.027(7) 0.032(7) 0.024(7) -0.014(5) 0.004(5) -0.007(6)
O25 0.024(7) 0.041(7) 0.038(7) -0.021(6) 0.017(6) -0.009(6)
O26 0.085(15) 0.121(17) 0.118(17) -0.076(15) 0.052(13) -0.022(13)
O27 0.027(8) 0.051(8) 0.035(7) -0.028(6) -0.001(6) -0.001(6)
O28 0.038(8) 0.020(6) 0.018(6) -0.008(5) 0.003(5) -0.012(6)
O29 0.049(10) 0.056(9) 0.036(8) -0.019(7) 0.024(7) -0.037(8)
O30 0.17(2) 0.100(15) 0.048(12) -0.008(11) 0.011(13) -0.068(16)
O31 0.079(12) 0.031(7) 0.039(8) -0.017(6) 0.001(8) -0.013(8)
O32 0.079(12) 0.046(8) 0.025(8) -0.018(7) -0.001(7) -0.003(8)
O33 0.038(9) 0.068(10) 0.050(9) -0.024(8) -0.022(7) 0.009(8)
O34 0.061(11) 0.050(9) 0.051(9) -0.029(7) -0.012(8) 0.018(8)
O35 0.033(7) 0.061(7) 0.059(7) -0.025(6) 0.011(6) 0.012(6)
N2 0.097(17) 0.047(10) 0.025(10) -0.011(9) -0.010(10) -0.012(11)
N5 0.040(12) 0.058(12) 0.071(13) -0.040(10) 0.006(10) 0.006(10)
N6 0.046(15) 0.13(2) 0.065(16) 0.010(15) -0.014(12) -0.002(15)
C1 0.016(11) 0.031(10) 0.038(11) -0.006(9) -0.007(8) -0.014(9)
C2 0.050(15) 0.028(10) 0.049(13) -0.017(10) -0.007(11) 0.007(10)
C3 0.017(11) 0.060(14) 0.052(13) -0.030(11) -0.001(10) -0.005(10)
C4 0.028(13) 0.056(14) 0.094(19) -0.042(14) -0.001(12) 0.007(11)
C5 0.030(13) 0.070(15) 0.059(14) -0.036(12) -0.020(11) 0.027(12)
C6 0.034(13) 0.039(11) 0.051(13) -0.023(10) -0.018(10) -0.006(10)
C7 0.038(13) 0.049(12) 0.026(11) -0.014(9) 0.005(9) -0.021(11)
C8 0.044(15) 0.057(14) 0.068(16) -0.028(12) -0.016(13) -0.008(12)
C9 0.032(12) 0.031(11) 0.015(9) -0.004(8) 0.007(8) -0.009(9)
C10 0.026(8) 0.021(7) 0.027(7) -0.008(6) -0.001(6) -0.014(6)
C11 0.049(9) 0.027(8) 0.051(9) -0.016(7) 0.007(7) -0.010(7)
C12 0.08(2) 0.050(14) 0.061(16) -0.027(12) 0.018(14) -0.033(14)
C13 0.051(15) 0.030(11) 0.068(15) -0.025(11) 0.019(12) -0.033(11)
C14 0.038(14) 0.032(11) 0.066(15) -0.015(10) 0.009(11) -0.010(10)
C15 0.051(15) 0.028(11) 0.046(13) -0.015(9) 0.004(11) -0.009(11)
C16 0.040(16) 0.047(14) 0.12(2) -0.029(15) 0.023(15) -0.020(13)
C17 0.025(8) 0.034(7) 0.013(7) -0.016(6) -0.003(6) 0.002(7)
C18 0.046(14) 0.047(12) 0.038(12) -0.027(10) 0.001(10) -0.009(11)
C19 0.033(13) 0.064(14) 0.044(13) -0.016(12) 0.005(10) -0.015(11)
C20 0.07(2) 0.084(19) 0.055(16) -0.017(15) 0.028(14) -0.030(17)
C21 0.061(18) 0.051(14) 0.052(15) 0.002(12) 0.028(13) -0.019(14)
C22 0.076(18) 0.028(10) 0.019(10) 0.009(8) 0.001(11) -0.026(11)
C23 0.037(13) 0.037(11) 0.025(10) -0.013(9) 0.006(9) -0.006(10)
C24 0.08(2) 0.091(19) 0.019(12) 0.014(13) 0.018(12) -0.028(17)
C25 0.044(13) 0.020(9) 0.044(13) -0.020(9) 0.013(10) 0.005(9)
C26 0.065(15) 0.033(10) 0.006(9) -0.008(8) 0.008(9) -0.009(10)
C27 0.080(18) 0.014(9) 0.040(13) 0.004(9) 0.007(11) -0.017(10)
C28 0.066(10) 0.049(9) 0.046(9) -0.010(7) 0.001(8) -0.012(8)
C29 0.065(17) 0.057(14) 0.050(15) -0.022(12) -0.004(12) -0.016(13)
C30 0.068(16) 0.024(10) 0.018(10) 0.002(8) 0.016(10) -0.019(10)
C31 0.047(13) 0.027(10) 0.016(10) -0.002(8) 0.002(9) 0.000(9)
C32 0.083(19) 0.014(10) 0.064(15) -0.014(10) 0.020(13) -0.008(11)
C33 0.025(11) 0.024(9) 0.024(10) -0.016(8) -0.001(8) -0.004(8)
C34 0.044(9) 0.053(9) 0.042(8) -0.029(7) 0.010(7) -0.020(7)
C35 0.042(13) 0.029(10) 0.053(13) -0.031(10) -0.006(10) 0.004(9)
C36 0.066(19) 0.066(16) 0.079(18) -0.057(15) 0.012(15) -0.012(15)
C37 0.10(2) 0.089(19) 0.025(12) -0.037(13) 0.011(13) -0.012(17)
C38 0.064(17) 0.045(12) 0.029(11) -0.014(10) 0.023(11) -0.022(12)
C39 0.027(8) 0.021(7) 0.023(7) -0.003(6) 0.008(6) -0.012(6)
C40 0.061(18) 0.073(17) 0.072(17) -0.048(15) 0.007(14) 0.005(14)
C41 0.018(10) 0.024(9) 0.026(10) -0.005(8) -0.005(8) 0.008(8)
C42 0.027(8) 0.034(8) 0.040(8) -0.017(7) 0.015(7) -0.011(7)
C43 0.064(16) 0.033(11) 0.050(13) -0.014(10) 0.044(12) -0.011(11)
C44 0.061(17) 0.050(14) 0.067(17) -0.026(13) 0.002(13) -0.020(13)
C45 0.048(15) 0.038(12) 0.043(14) 0.009(10) 0.007(11) -0.012(11)
C46 0.028(12) 0.043(12) 0.062(15) -0.013(11) 0.015(10) -0.020(10)
C47 0.050(14) 0.017(9) 0.045(12) -0.012(9) -0.008(10) -0.005(9)
C48 0.083(12) 0.092(12) 0.084(12) -0.032(9) -0.012(9) -0.005(9)
C52 0.045(14) 0.049(12) 0.028(12) -0.007(10) 0.007(10) 0.008(11)
C53 0.08(2) 0.069(16) 0.053(15) -0.031(13) 0.031(13) -0.030(15)
C54 0.14(3) 0.081(18) 0.038(15) -0.024(14) -0.021(16) 0.000(19)
C61 0.037(13) 0.036(11) 0.046(12) -0.017(10) 0.022(10) -0.013(10)
C62 0.032(15) 0.062(16) 0.10(2) -0.005(15) 0.027(14) -0.001(13)
C63 0.15(3) 0.09(2) 0.062(18) -0.052(17) 0.013(19) 0.03(2)
C64 0.07(2) 0.09(2) 0.09(2) -0.014(18) 0.036(19) -0.023(19)
C65 0.22(5) 0.19(4) 0.05(2) -0.03(3) 0.00(3) -0.06(4)
C66 0.11(3) 0.07(2) 0.17(4) 0.05(2) -0.05(3) 0.03(2)
N3X 0.076(12) 0.088(12) 0.030(12) -0.006(9) 0.005(8) -0.017(9)
C55X 0.076(12) 0.088(12) 0.030(12) -0.006(9) 0.005(8) -0.017(9)
C56X 0.076(12) 0.088(12) 0.030(12) -0.006(9) 0.005(8) -0.017(9)
C57X 0.076(12) 0.088(12) 0.030(12) -0.006(9) 0.005(8) -0.017(9)
N3 0.076(12) 0.088(12) 0.030(12) -0.006(9) 0.005(8) -0.017(9)
C55 0.076(12) 0.088(12) 0.030(12) -0.006(9) 0.005(8) -0.017(9)
C56 0.076(12) 0.088(12) 0.030(12) -0.006(9) 0.005(8) -0.017(9)
C57 0.076(12) 0.088(12) 0.030(12) -0.006(9) 0.005(8) -0.017(9)
O36 0.030(7) 0.016(6) 0.059(8) -0.003(6) 0.012(6) -0.017(6)
N7 0.043(10) 0.014(7) 0.029(9) -0.002(7) 0.022(7) -0.015(7)
C67 0.13(3) 0.059(16) 0.033(14) -0.015(13) 0.018(15) -0.011(17)
C68 0.12(3) 0.22(4) 0.13(3) -0.13(3) -0.02(2) -0.03(3)
C69 0.06(2) 0.064(18) 0.20(4) -0.04(2) 0.03(2) -0.030(16)

loop_
_atom_type_symbol
_atom_type_description
_atom_type_scat_dispersion_real
_atom_type_scat_dispersion_imag
_atom_type_scat_source
C C 0.0033 0.0016 'International Tables Vol C Tables 4.2.6.8 and 6.1.1.4'
H H 0.0000 0.0000 'International Tables Vol C Tables 4.2.6.8 and 6.1.1.4'
Gd Gd -0.1653 3.9035 'International Tables Vol C Tables 4.2.6.8 and 6.1.1.4'
N N 0.0061 0.0033 'International Tables Vol C Tables 4.2.6.8 and 6.1.1.4'
O O 0.0106 0.0060 'International Tables Vol C Tables 4.2.6.8 and 6.1.1.4'

loop_
_geom_angle_atom_site_label_1
_geom_angle_atom_site_label_2
_geom_angle_atom_site_label_3
_geom_angle
_geom_angle_site_symmetry_1
_geom_angle_site_symmetry_3
Gd4 Gd1 Gd2 63.21(2) . .
O1 Gd1 Gd2 76.4(2) . .
O1 Gd1 Gd4 39.6(2) . .
O1 Gd1 O2 74.3(4) . .
O1 Gd1 O8 66.2(4) . .
O1 Gd1 O12 70.4(4) . .
O1 Gd1 O31 74.2(4) . .
O2 Gd1 Gd2 33.1(2) . .
O2 Gd1 Gd4 42.3(3) . .
O2 Gd1 O8 68.4(3) . .
O2 Gd1 O12 65.0(4) . .
O8 Gd1 Gd2 37.9(2) . .
O8 Gd1 Gd4 79.6(2) . .
O9 Gd1 Gd2 105.1(3) . .
O9 Gd1 Gd4 136.5(3) . .
O9 Gd1 O1 98.1(4) . .
O9 Gd1 O2 138.2(4) . .
O9 Gd1 O8 71.0(4) . .
O9 Gd1 O12 151.9(4) . .
O9 Gd1 O27 82.9(4) . 2_665
O9 Gd1 O31 76.1(5) . .
O12 Gd1 Gd2 97.1(3) . .
O12 Gd1 Gd4 43.2(3) . .
O12 Gd1 O8 122.6(4) . .
O13 Gd1 Gd2 126.0(3) . .
O13 Gd1 Gd4 110.5(3) . .
O13 Gd1 O1 135.4(4) . .
O13 Gd1 O2 103.7(4) . .
O13 Gd1 O8 155.9(4) . .
O13 Gd1 O9 109.3(5) . .
O13 Gd1 O12 68.9(4) . .
O13 Gd1 O27 81.1(4) . 2_665
O13 Gd1 O31 79.0(4) . .
O27 Gd1 Gd2 63.3(3) 2_665 .
O27 Gd1 Gd4 119.8(3) 2_665 .
O27 Gd1 O1 138.2(4) 2_665 .
O27 Gd1 O2 77.6(4) 2_665 .
O27 Gd1 O8 75.0(4) 2_665 .
O27 Gd1 O12 123.1(4) 2_665 .
O27 Gd1 O31 144.1(5) 2_665 .
O31 Gd1 Gd2 150.4(3) . .
O31 Gd1 Gd4 95.1(4) . .
O31 Gd1 O2 136.2(5) . .
O31 Gd1 O8 123.0(4) . .
O31 Gd1 O12 76.1(4) . .
Gd5 Gd2 Gd6 69.78(2) 2_665 2_665
O2 Gd2 Gd5 155.6(3) . 2_665
O2 Gd2 Gd6 106.8(3) . 2_665
O2 Gd2 O3 69.1(4) . .
O2 Gd2 O4 115.8(4) . 2_665
O2 Gd2 O5 80.6(3) . 2_665
O2 Gd2 O6 146.3(4) . 2_665
O2 Gd2 O7 113.4(4) . .
O2 Gd2 O8 70.1(4) . .
O2 Gd2 O20 145.3(4) . 2_665
O2 Gd2 O28 79.1(4) . 2_665
O2 Gd2 C1 90.8(4) . .
O3 Gd2 Gd5 104.1(2) . 2_665
O3 Gd2 Gd6 156.9(3) . 2_665
O3 Gd2 O4 80.3(4) . 2_665
O3 Gd2 O5 117.0(4) . 2_665
O3 Gd2 O6 142.9(3) . 2_665
O3 Gd2 O7 112.9(4) . .
O3 Gd2 O8 72.1(4) . .
O3 Gd2 O20 77.2(3) . 2_665
O3 Gd2 O28 147.1(3) . 2_665
O3 Gd2 C1 94.6(5) . .
O4 Gd2 Gd5 40.4(2) 2_665 2_665
O4 Gd2 Gd6 81.5(3) 2_665 2_665
O4 Gd2 O5 65.1(4) 2_665 2_665
O4 Gd2 O7 130.5(4) 2_665 .
O4 Gd2 O8 147.4(4) 2_665 .
O4 Gd2 O20 64.8(4) 2_665 2_665
O4 Gd2 O28 122.9(3) 2_665 2_665
O4 Gd2 C1 148.2(4) 2_665 .
O5 Gd2 Gd5 82.2(2) 2_665 2_665
O5 Gd2 Gd6 41.2(3) 2_665 2_665
O5 Gd2 O7 129.8(4) 2_665 .
O5 Gd2 O8 143.8(3) 2_665 .
O5 Gd2 O20 123.8(3) 2_665 2_665
O5 Gd2 O28 63.9(4) 2_665 2_665
O5 Gd2 C1 140.9(4) 2_665 .
O6 Gd2 Gd5 39.7(3) 2_665 2_665
O6 Gd2 Gd6 40.0(3) 2_665 2_665
O6 Gd2 O4 72.8(4) 2_665 2_665
O6 Gd2 O5 73.9(4) 2_665 2_665
O6 Gd2 O7 69.8(4) 2_665 .
O6 Gd2 O8 121.5(4) 2_665 .
O6 Gd2 O20 68.5(3) 2_665 2_665
O6 Gd2 O28 70.0(3) 2_665 2_665
O6 Gd2 C1 95.2(5) 2_665 .
O7 Gd2 Gd5 90.9(2) . 2_665
O7 Gd2 Gd6 89.8(3) . 2_665
O7 Gd2 C1 25.5(4) . .
O8 Gd2 Gd5 131.6(3) . 2_665
O8 Gd2 Gd6 129.1(3) . 2_665
O8 Gd2 O7 51.7(3) . .
O8 Gd2 C1 26.4(4) . .
O20 Gd2 Gd5 42.6(2) 2_665 2_665
O20 Gd2 Gd6 107.5(2) 2_665 2_665
O20 Gd2 O7 71.9(4) 2_665 .
O20 Gd2 O8 92.0(3) 2_665 .
O20 Gd2 O28 131.8(4) 2_665 2_665
O20 Gd2 C1 83.4(4) 2_665 .
O28 Gd2 Gd5 108.4(2) 2_665 2_665
O28 Gd2 Gd6 42.7(2) 2_665 2_665
O28 Gd2 O7 71.7(4) 2_665 .
O28 Gd2 O8 89.4(3) 2_665 .
O28 Gd2 C1 77.0(4) 2_665 .
C1 Gd2 Gd5 113.4(3) . 2_665
C1 Gd2 Gd6 108.4(4) . 2_665
Gd4 Gd3 Gd2 63.47(2) . .
O1 Gd3 Gd2 76.9(3) . .
O1 Gd3 Gd4 39.8(3) . .
O1 Gd3 O3 75.6(3) . .
O1 Gd3 O8 65.1(4) . .
O1 Gd3 O16 70.3(4) . .
O1 Gd3 O19 138.9(4) . 2_665
O1 Gd3 O32 70.1(4) . .
O1 Gd3 O33 108.3(5) . .
O3 Gd3 Gd2 33.9(3) . .
O3 Gd3 Gd4 42.9(2) . .
O3 Gd3 O8 69.5(4) . .
O3 Gd3 O16 65.5(4) . .
O3 Gd3 O32 134.6(4) . .
O8 Gd3 Gd2 38.4(2) . .
O8 Gd3 Gd4 78.9(2) . .
O16 Gd3 Gd2 98.0(3) . .
O16 Gd3 Gd4 43.6(3) . .
O16 Gd3 O8 122.3(4) . .
O17 Gd3 Gd2 130.0(3) . .
O17 Gd3 Gd4 113.7(3) . .
O17 Gd3 O1 135.7(4) . .
O17 Gd3 O3 107.2(4) . .
O17 Gd3 O8 158.7(4) . .
O17 Gd3 O16 71.3(4) . .
O17 Gd3 O19 82.5(5) . 2_665
O17 Gd3 O32 79.4(5) . .
O17 Gd3 O33 93.2(5) . .
O19 Gd3 Gd2 63.9(3) 2_665 .
O19 Gd3 Gd4 121.1(3) 2_665 .
O19 Gd3 O3 78.4(4) 2_665 .
O19 Gd3 O8 76.2(4) 2_665 .
O19 Gd3 O16 125.1(4) 2_665 .
O19 Gd3 O32 146.0(4) 2_665 .
O32 Gd3 Gd2 146.7(3) . .
O32 Gd3 Gd4 92.6(3) . .
O32 Gd3 O8 118.4(4) . .
O32 Gd3 O16 75.3(4) . .
O33 Gd3 Gd2 112.8(4) . .
O33 Gd3 Gd4 147.8(4) . .
O33 Gd3 O3 146.1(4) . .
O33 Gd3 O8 81.6(4) . .
O33 Gd3 O16 148.3(4) . .
O33 Gd3 O19 77.9(5) . 2_665
O33 Gd3 O32 74.7(5) . .
Gd3 Gd4 Gd1 68.99(3) . .
O1 Gd4 Gd1 39.4(3) . .
O1 Gd4 Gd3 38.8(3) . .
O1 Gd4 O2 73.4(4) . .
O1 Gd4 O3 73.4(4) . .
O1 Gd4 O12 70.2(4) . .
O1 Gd4 O16 68.8(4) . .
O1 Gd4 O23 70.7(4) . .
O1 Gd4 O24 121.8(3) . .
O1 Gd4 C33 95.2(4) . .
O2 Gd4 Gd1 41.5(2) . .
O2 Gd4 Gd3 82.0(3) . .
O2 Gd4 O3 66.0(4) . .
O2 Gd4 O12 64.4(3) . .
O2 Gd4 O16 123.4(4) . .
O2 Gd4 O23 130.4(4) . .
O2 Gd4 O24 146.1(4) . .
O2 Gd4 C33 146.4(4) . .
O3 Gd4 Gd1 82.7(3) . .
O3 Gd4 Gd3 41.3(2) . .
O3 Gd4 O12 124.6(4) . .
O3 Gd4 O16 63.7(3) . .
O3 Gd4 O23 130.6(4) . .
O3 Gd4 O24 144.2(4) . .
O3 Gd4 C33 142.0(4) . .
O4 Gd4 Gd1 106.2(3) . .
O4 Gd4 Gd3 156.9(2) . .
O4 Gd4 O1 145.0(4) . .
O4 Gd4 O2 80.5(4) . .
O4 Gd4 O3 116.7(3) . .
O4 Gd4 O5 68.8(4) . .
O4 Gd4 O12 77.6(4) . .
O4 Gd4 O16 146.3(4) . .
O4 Gd4 O23 112.3(4) . .
O4 Gd4 O24 71.2(4) . .
O4 Gd4 C33 93.7(4) . .
O5 Gd4 Gd1 157.5(3) . .
O5 Gd4 Gd3 106.6(2) . .
O5 Gd4 O1 144.7(4) . .
O5 Gd4 O2 116.9(4) . .
O5 Gd4 O3 80.5(4) . .
O5 Gd4 O12 145.1(4) . .
O5 Gd4 O16 78.6(4) . .
O5 Gd4 O23 112.2(4) . .
O5 Gd4 O24 69.9(3) . .
O5 Gd4 C33 90.9(4) . .
O12 Gd4 Gd1 43.2(3) . .
O12 Gd4 Gd3 108.0(3) . .
O12 Gd4 O16 132.1(4) . .
O12 Gd4 O23 71.9(4) . .
O12 Gd4 O24 91.0(4) . .
O12 Gd4 C33 82.0(4) . .
O16 Gd4 Gd1 107.2(3) . .
O16 Gd4 Gd3 42.6(3) . .
O16 Gd4 O23 72.2(4) . .
O16 Gd4 O24 90.3(4) . .
O16 Gd4 C33 78.3(4) . .
O23 Gd4 Gd1 90.2(3) . .
O23 Gd4 Gd3 90.6(3) . .
O23 Gd4 C33 24.7(4) . .
O24 Gd4 Gd1 130.6(3) . .
O24 Gd4 Gd3 129.8(2) . .
O24 Gd4 O23 51.2(4) . .
O24 Gd4 C33 26.6(4) . .
C33 Gd4 Gd1 111.6(3) . .
C33 Gd4 Gd3 109.2(3) . .
Gd2 Gd5 Gd4 63.57(2) 2_665 .
O1AA Gd5 Gd2 138.4(3) . 2_665
O1AA Gd5 Gd4 111.6(3) . .
O1AA Gd5 O4 144.7(4) . .
O1AA Gd5 O6 98.2(4) . .
O1AA Gd5 O11 79.4(4) . .
O1AA Gd5 O20 144.6(4) . .
O1AA Gd5 O24 77.1(4) . .
O1AA Gd5 O34 72.5(4) . .
O4 Gd5 Gd2 42.0(3) . 2_665
O4 Gd5 Gd4 33.2(3) . .
O4 Gd5 O20 66.1(4) . .
O4 Gd5 O24 68.8(3) . .
O4 Gd5 O34 137.4(4) . .
O6 Gd5 Gd2 40.4(2) . 2_665
O6 Gd5 Gd4 77.4(3) . .
O6 Gd5 O4 74.9(4) . .
O6 Gd5 O11 137.9(4) . .
O6 Gd5 O20 69.3(4) . .
O6 Gd5 O24 63.7(4) . .
O6 Gd5 O34 80.8(5) . .
O11 Gd5 Gd2 124.9(3) . 2_665
O11 Gd5 Gd4 65.1(3) . .
O11 Gd5 O4 83.3(4) . .
O11 Gd5 O20 132.5(4) . .
O11 Gd5 O24 75.0(4) . .
O11 Gd5 O34 135.5(4) . .
O20 Gd5 Gd2 42.9(3) . 2_665
O20 Gd5 Gd4 98.2(3) . .
O20 Gd5 O24 121.0(3) . .
O21 Gd5 Gd2 107.2(3) . 2_665
O21 Gd5 Gd4 113.1(4) . .
O21 Gd5 O1AA 111.7(4) . .
O21 Gd5 O4 93.3(4) . .
O21 Gd5 O6 139.7(4) . .
O21 Gd5 O11 76.0(5) . .
O21 Gd5 O20 70.7(4) . .
O21 Gd5 O24 147.3(4) . .
O21 Gd5 O34 83.2(5) . .
O24 Gd5 Gd2 78.1(2) . 2_665
O24 Gd5 Gd4 39.3(2) . .
O34 Gd5 Gd2 98.6(3) . 2_665
O34 Gd5 Gd4 158.2(4) . .
O34 Gd5 O20 72.8(4) . .
O34 Gd5 O24 128.7(5) . .
Gd2 Gd6 Gd4 63.00(2) 2_665 .
O5 Gd6 Gd2 42.2(3) . 2_665
O5 Gd6 Gd4 33.4(2) . .
O5 Gd6 O24 68.8(3) . .
O5 Gd6 O28 64.9(4) . .
O6 Gd6 Gd2 40.0(2) . 2_665
O6 Gd6 Gd4 76.4(3) . .
O6 Gd6 O5 74.8(4) . .
O6 Gd6 O24 65.0(4) . .
O6 Gd6 O28 70.4(3) . .
O6 Gd6 O35 74.7(4) . .
O15 Gd6 Gd2 120.1(3) . 2_665
O15 Gd6 Gd4 63.6(3) . .
O15 Gd6 O5 78.0(4) . .
O15 Gd6 O6 138.3(4) . .
O15 Gd6 O24 75.9(4) . .
O15 Gd6 O28 124.0(4) . .
O15 Gd6 O35 143.9(4) . .
O24 Gd6 Gd2 78.8(2) . 2_665
O24 Gd6 Gd4 38.3(2) . .
O25 Gd6 Gd2 137.1(3) . 2_665
O25 Gd6 Gd4 104.6(3) . .
O25 Gd6 O5 138.0(4) . .
O25 Gd6 O6 98.5(4) . .
O25 Gd6 O15 81.3(4) . .
O25 Gd6 O24 70.9(4) . .
O25 Gd6 O28 152.6(4) . .
O25 Gd6 O35 78.7(4) . .
O28 Gd6 Gd2 43.1(3) . 2_665
O28 Gd6 Gd4 97.1(3) . .
O28 Gd6 O24 121.8(4) . .
O29 Gd6 Gd2 110.4(3) . 2_665
O29 Gd6 Gd4 121.9(4) . .
O29 Gd6 O5 100.3(4) . .
O29 Gd6 O6 138.1(4) . .
O29 Gd6 O15 77.5(4) . .
O29 Gd6 O24 152.9(5) . .
O29 Gd6 O25 110.4(4) . .
O29 Gd6 O28 70.1(4) . .
O29 Gd6 O35 81.8(5) . .
O35 Gd6 Gd2 94.6(3) . 2_665
O35 Gd6 Gd4 151.1(4) . .
O35 Gd6 O5 135.1(4) . .
O35 Gd6 O24 123.8(4) . .
O35 Gd6 O28 74.3(4) . .
Gd1 O1 Gd4 101.0(4) . .
Gd3 O1 Gd1 123.3(5) . .
Gd3 O1 Gd4 101.3(4) . .
C61 O1AA Gd5 154.5(13) . .
Gd1 O2 Gd4 96.2(3) . .
Gd2 O2 Gd1 112.6(5) . .
Gd2 O2 Gd4 112.3(5) . .
Gd2 O3 Gd3 112.0(5) . .
Gd2 O3 Gd4 110.8(4) . .
Gd3 O3 Gd4 95.8(3) . .
Gd4 O4 Gd2 112.8(4) . 2_665
Gd4 O4 Gd5 113.0(4) . .
Gd5 O4 Gd2 97.5(4) . 2_665
Gd4 O5 Gd2 111.5(4) . 2_665
Gd4 O5 Gd6 112.1(4) . .
Gd6 O5 Gd2 96.6(4) . 2_665
Gd2 O6 Gd6 99.9(4) 2_665 .
Gd5 O6 Gd2 99.9(4) . 2_665
Gd5 O6 Gd6 123.1(5) . .
C1 O7 Gd2 93.3(10) . .
Gd1 O8 Gd3 104.5(4) . .
Gd2 O8 Gd1 103.6(4) . .
Gd2 O8 Gd3 100.6(4) . .
C1 O8 Gd1 120.2(10) . .
C1 O8 Gd2 94.5(9) . .
C1 O8 Gd3 127.5(10) . .
C7 O9 Gd1 139.0(11) . .
C9 O11 Gd5 136.3(11) . .
Gd1 O12 Gd4 93.6(4) . .
C9 O12 Gd1 138.3(12) . .
C9 O12 Gd4 127.7(12) . .
C15 O13 Gd1 136.6(13) . .
C17 O15 Gd6 142.4(10) . .
Gd3 O16 Gd4 93.8(4) . .
C17 O16 Gd3 138.5(11) . .
C17 O16 Gd4 127.3(11) . .
C23 O17 Gd3 142.2(13) . .
C25 O19 Gd3 135.2(11) . 2_665
Gd5 O20 Gd2 94.6(4) . 2_665
C25 O20 Gd2 126.1(9) . 2_665
C25 O20 Gd5 136.7(10) . .
C31 O21 Gd5 141.7(12) . .
C33 O23 Gd4 93.9(10) . .
Gd4 O24 Gd5 99.3(4) . .
Gd6 O24 Gd4 103.4(4) . .
Gd6 O24 Gd5 107.9(4) . .
C33 O24 Gd4 93.2(10) . .
C33 O24 Gd5 125.4(10) . .
C33 O24 Gd6 120.4(10) . .
C39 O25 Gd6 140.7(11) . .
C41 O27 Gd1 139.6(11) . 2_665
Gd6 O28 Gd2 94.2(4) . 2_665
C41 O28 Gd2 125.6(10) . 2_665
C41 O28 Gd6 137.8(11) . .
C47 O29 Gd6 144.0(12) . .
C49 O31 Gd1 136(2) . .
C49X O31 Gd1 143(2) . .
C49X O31 C49 67(2) . .
C52 O32 Gd3 133.7(12) . .
C55X O33 Gd3 150(3) . .
C55 O33 Gd3 143(3) . .
C55 O33 C55X 11(6) . .
C58 O34 Gd5 129(5) . .
C58X O34 Gd5 126(5) . .
C58X O34 C58 7(9) . .
C64 O35 Gd6 146(2) . .
C52 N2 C53 119.4(17) . .
C52 N2 C54 122.3(18) . .
C54 N2 C53 118.0(17) . .
C61 N5 C62 121.6(18) . .
C61 N5 C63 121(2) . .
C62 N5 C63 117(2) . .
C64 N6 C65 121(3) . .
C64 N6 C66 124(3) . .
C66 N6 C65 115(3) . .
O7 C1 Gd2 61.1(9) . .
O7 C1 O8 119.3(15) . .
O7 C1 C2 119.9(17) . .
O8 C1 Gd2 59.1(8) . .
O8 C1 C2 120.8(15) . .
C2 C1 Gd2 169.3(13) . .
C3 C2 C1 117.9(16) . .
C3 C2 C7 122.7(19) . .
C7 C2 C1 119.3(17) . .
C2 C3 C4 122.9(19) . .
C3 C4 C5 117.8(19) . .
C6 C5 C4 121.3(19) . .
C5 C6 C7 123.5(17) . .
C5 C6 C8 121.4(18) . .
C7 C6 C8 114.9(18) . .
O9 C7 C2 125.0(17) . .
O9 C7 C6 123.5(16) . .
C6 C7 C2 111.5(18) . .
O10 C8 C6 123(2) . .
O11 C9 O12 125.7(17) . .
O11 C9 C10 115.9(15) . .
O12 C9 C10 118.4(17) . .
C11 C10 C9 120.0(17) . .
C11 C10 C15 118.4(17) . .
C15 C10 C9 121.5(15) . .
C10 C11 C12 127(2) . .
C11 C12 C13 115(2) . .
C12 C13 C14 121.5(19) . .
C13 C14 C16 118.1(19) . .
C15 C14 C13 123(2) . .
C15 C14 C16 119.1(19) . .
O13 C15 C10 121.9(17) . .
O13 C15 C14 123(2) . .
C14 C15 C10 115.3(16) . .
O14 C16 C14 125(2) . .
O15 C17 O16 122.9(16) . .
O15 C17 C18 119.2(16) . .
O16 C17 C18 117.9(16) . .
C19 C18 C17 114.6(19) . .
C23 C18 C17 124.2(18) . .
C23 C18 C19 121(2) . .
C18 C19 C20 123(2) . .
C21 C20 C19 116(2) . .
C20 C21 C22 123(2) . .
C21 C22 C23 121(2) . .
C21 C22 C24 122(2) . .
C24 C22 C23 118(2) . .
O17 C23 C18 124.6(18) . .
O17 C23 C22 119.8(19) . .
C18 C23 C22 115.6(19) . .
O18 C24 C22 126(3) . .
O19 C25 O20 121.4(16) . .
O19 C25 C26 117.1(16) . .
O20 C25 C26 121.5(15) . .
C27 C26 C25 118.7(16) . .
C27 C26 C31 118.9(17) . .
C31 C26 C25 121.8(15) . .
C26 C27 C28 124.0(19) . .
C29 C28 C27 117(2) . .
C28 C29 C30 123(2) . .
C29 C30 C31 120.1(18) . .
C29 C30 C32 122.2(18) . .
C31 C30 C32 117.5(16) . .
O21 C31 C26 124.0(16) . .
O21 C31 C30 119.3(15) . .
C30 C31 C26 116.8(15) . .
O22 C32 C30 124(2) . .
O23 C33 Gd4 61.4(9) . .
O23 C33 O24 121.1(15) . .
O23 C33 C34 122.3(15) . .
O24 C33 Gd4 60.2(8) . .
O24 C33 C34 116.6(16) . .
C34 C33 Gd4 170.9(12) . .
C35 C34 C33 113.5(17) . .
C35 C34 C39 121.7(17) . .
C39 C34 C33 124.4(15) . .
C36 C35 C34 118(2) . .
C37 C36 C35 120(2) . .
C36 C37 C38 123(2) . .
C37 C38 C39 121(2) . .
C37 C38 C40 121.8(19) . .
C39 C38 C40 117.1(18) . .
O25 C39 C34 121.1(15) . .
O25 C39 C38 123.5(17) . .
C38 C39 C34 115.3(16) . .
O26 C40 C38 122(2) . .
O27 C41 C42 117.0(15) . .
O28 C41 O27 122.7(16) . .
O28 C41 C42 120.3(14) . .
C43 C42 C41 114.8(16) . .
C47 C42 C41 124.1(16) . .
C47 C42 C43 121.0(18) . .
C42 C43 C44 122.3(19) . .
C45 C44 C43 118(2) . .
C44 C45 C46 120(2) . .
C45 C46 C47 123(2) . .
C45 C46 C48 120(2) . .
C47 C46 C48 116(2) . .
O29 C47 C42 123.3(18) . .
O29 C47 C46 120.7(17) . .
C42 C47 C46 115.8(16) . .
O30 C48 C46 124(3) . .
O32 C52 N2 124.4(19) . .
O1AA C61 N5 122(2) . .
O35 C64 N6 131(3) . .
C49 N1 C50 120.1(8) . .
C49 N1 C51 120.1(8) . .
C50 N1 C51 118.3(11) . .
C55X N3X C56X 121(2) . .
C55X N3X C57X 121(2) . .
C56X N3X C57X 118(4) . .
C58 N4 C59 114(3) . .
C58 N4 C60 114(3) . .
C59 N4 C60 131(5) . .
O31 C49 N1 124(2) . .
O33 C55X N3X 127(4) . .
O34 C58 N4 120(5) . .
C49X N1X C50X 120.5(8) . .
C49X N1X C51X 120.4(8) . .
C50X N1X C51X 118.6(10) . .
C55 N3 C56 125(2) . .
C55 N3 C57 124(2) . .
C56 N3 C57 111(4) . .
C58X N4X C59X 119(3) . .
C58X N4X C60X 119(3) . .
C60X N4X C59X 122(5) . .
O31 C49X N1X 122(2) . .
O33 C55 N3 132(4) . .
O34 C58X N4X 133(6) . .
C70X N8X C71X 123(4) . .
C70X N8X C72X 124(4) . .
C71X N8X C72X 113(7) . .
N8X C70X O37X 130(6) . .
C67 N7 C68 120(2) . .
C67 N7 C69 119(2) . .
C68 N7 C69 121(2) . .
O36 C67 N7 125(2) . .
C70 N8 C71 121(4) . .
C70 N8 C72 121(4) . .
C71 N8 C72 118(7) . .
N8 C70 O37 138(6) . .

loop_
_geom_bond_atom_site_label_1
_geom_bond_atom_site_label_2
_geom_bond_distance
_geom_bond_site_symmetry_2
Gd1 Gd2 3.9703(11) .
Gd1 Gd4 3.6336(13) .
Gd1 O1 2.352(12) .
Gd1 O2 2.421(11) .
Gd1 O8 2.545(11) .
Gd1 O9 2.258(11) .
Gd1 O12 2.490(12) .
Gd1 O13 2.256(13) .
Gd1 O27 2.332(11) 2_665
Gd1 O31 2.410(12) .
Gd2 Gd5 3.6293(10) 2_665
Gd2 Gd6 3.6572(11) 2_665
Gd2 O2 2.350(10) .
Gd2 O3 2.384(11) .
Gd2 O4 2.451(11) 2_665
Gd2 O5 2.473(11) 2_665
Gd2 O6 2.389(10) 2_665
Gd2 O7 2.556(13) .
Gd2 O8 2.507(10) .
Gd2 O20 2.476(11) 2_665
Gd2 O28 2.506(12) 2_665
Gd2 C1 2.914(17) .
Gd3 Gd4 3.6115(12) .
Gd3 O1 2.310(11) .
Gd3 O3 2.398(10) .
Gd3 O8 2.643(11) .
Gd3 O16 2.452(12) .
Gd3 O17 2.220(14) .
Gd3 O19 2.333(11) 2_665
Gd3 O32 2.422(12) .
Gd3 O33 2.327(13) .
Gd4 O1 2.359(10) .
Gd4 O2 2.459(11) .
Gd4 O3 2.471(9) .
Gd4 O4 2.341(11) .
Gd4 O5 2.354(11) .
Gd4 O12 2.493(12) .
Gd4 O16 2.495(12) .
Gd4 O23 2.558(11) .
Gd4 O24 2.526(11) .
Gd4 C33 2.907(16) .
Gd5 Gd2 3.6293(10) 2_665
Gd5 O1AA 2.325(11) .
Gd5 O4 2.374(10) .
Gd5 O6 2.352(10) .
Gd5 O11 2.362(12) .
Gd5 O20 2.463(10) .
Gd5 O21 2.259(12) .
Gd5 O24 2.632(11) .
Gd5 O34 2.432(14) .
Gd6 Gd2 3.6572(11) 2_665
Gd6 O5 2.425(11) .
Gd6 O6 2.389(11) .
Gd6 O15 2.362(12) .
Gd6 O24 2.524(11) .
Gd6 O25 2.291(11) .
Gd6 O28 2.487(10) .
Gd6 O29 2.283(13) .
Gd6 O35 2.420(15) .
O1AA C61 1.25(2) .
O4 Gd2 2.451(11) 2_665
O5 Gd2 2.473(11) 2_665
O6 Gd2 2.389(10) 2_665
O7 C1 1.26(2) .
O8 C1 1.30(2) .
O9 C7 1.28(2) .
O10 C8 1.22(2) .
O11 C9 1.24(2) .
O12 C9 1.25(2) .
O13 C15 1.29(2) .
O14 C16 1.18(3) .
O15 C17 1.266(19) .
O16 C17 1.27(2) .
O17 C23 1.27(2) .
O18 C24 1.20(3) .
O19 Gd3 2.333(11) 2_665
O19 C25 1.29(2) .
O20 Gd2 2.476(11) 2_665
O20 C25 1.29(2) .
O21 C31 1.292(19) .
O22 C32 1.25(2) .
O23 C33 1.22(2) .
O24 C33 1.304(18) .
O25 C39 1.295(19) .
O26 C40 1.20(2) .
O27 Gd1 2.332(11) 2_665
O27 C41 1.300(18) .
O28 Gd2 2.507(11) 2_665
O28 C41 1.247(19) .
O29 C47 1.28(2) .
O30 C48 1.26(3) .
O31 C49 1.197(8) .
O31 C49X 1.195(8) .
O32 C52 1.26(2) .
O33 C55X 1.15(3) .
O33 C55 1.15(3) .
O34 C58 1.19(3) .
O34 C58X 1.19(3) .
O35 C64 1.18(3) .
N2 C52 1.30(2) .
N2 C53 1.49(3) .
N2 C54 1.44(2) .
N5 C61 1.31(2) .
N5 C62 1.42(3) .
N5 C63 1.49(3) .
N6 C64 1.31(4) .
N6 C65 1.41(4) .
N6 C66 1.40(4) .
C1 C2 1.51(3) .
C2 C3 1.34(3) .
C2 C7 1.48(2) .
C3 C4 1.36(3) .
C4 C5 1.38(3) .
C5 C6 1.38(3) .
C6 C7 1.42(3) .
C6 C8 1.50(3) .
C9 C10 1.53(2) .
C10 C11 1.36(2) .
C10 C15 1.47(3) .
C11 C12 1.37(3) .
C12 C13 1.38(3) .
C13 C14 1.43(3) .
C14 C15 1.37(3) .
C14 C16 1.48(3) .
C17 C18 1.52(3) .
C18 C19 1.40(3) .
C18 C23 1.39(3) .
C19 C20 1.41(3) .
C20 C21 1.36(3) .
C21 C22 1.39(3) .
C22 C23 1.45(3) .
C22 C24 1.44(3) .
C25 C26 1.50(3) .
C26 C27 1.35(2) .
C26 C31 1.44(2) .
C27 C28 1.40(3) .
C28 C29 1.34(3) .
C29 C30 1.39(3) .
C30 C31 1.43(3) .
C30 C32 1.43(3) .
C33 C34 1.52(2) .
C34 C35 1.41(2) .
C34 C39 1.41(3) .
C35 C36 1.39(3) .
C36 C37 1.31(3) .
C37 C38 1.37(3) .
C38 C39 1.40(2) .
C38 C40 1.51(3) .
C41 C42 1.54(2) .
C42 C43 1.38(3) .
C42 C47 1.37(2) .
C43 C44 1.41(3) .
C44 C45 1.35(3) .
C45 C46 1.39(3) .
C46 C47 1.41(3) .
C46 C48 1.44(3) .
N1 C49 1.398(8) .
N1 C50 1.426(9) .
N1 C51 1.426(9) .
N3X C55X 1.28(3) .
N3X C56X 1.44(2) .
N3X C57X 1.44(2) .
N4 C58 1.32(4) .
N4 C59 1.53(3) .
N4 C60 1.53(3) .
N1X C49X 1.397(8) .
N1X C50X 1.425(8) .
N1X C51X 1.425(8) .
N3 C55 1.28(3) .
N3 C56 1.44(2) .
N3 C57 1.44(2) .
N4X C58X 1.32(4) .
N4X C59X 1.53(3) .
N4X C60X 1.53(3) .
O37X C70X 1.25(6) .
N8X C70X 1.09(5) .
N8X C71X 1.40(4) .
N8X C72X 1.40(4) .
O36 C67 1.26(3) .
N7 C67 1.27(3) .
N7 C68 1.37(3) .
N7 C69 1.48(3) .
O37 C70 1.25(6) .
N8 C70 1.09(5) .
N8 C71 1.40(4) .
N8 C72 1.40(4) .
